data_4101085
_journal_name_full 'Journal of the American Chemical Society'
_journal_paper_doi 10.1021/ja0576684
_journal_year 2006
_chemical_formula_moiety 'C45 H76 Cl N2 P2 Rh '
_chemical_formula_sum 'C45 H76 Cl N2 P2 Rh'
_chemical_formula_weight 845.41
_space_group_IT_number 14
_symmetry_cell_setting monoclinic
_symmetry_space_group_name_Hall '-P 2yn'
_symmetry_space_group_name_H-M 'P 1 21/n 1'
_cell_angle_alpha 90
_cell_angle_beta 95.523(1)
_cell_angle_gamma 90
_cell_formula_units_Z 4
_cell_length_a 10.7802(4)
_cell_length_b 17.2770(7)
_cell_length_c 24.0417(9)
_cell_measurement_temperature 159.2
_cell_volume 4457.0(3)
_exptl_crystal_density_diffrn 1.260
_cod_original_sg_symbol_H-M 'P 21/n'
_cod_original_formula_sum 'C45 H76 Cl N2 P2 Rh '
_cod_database_code 4101085

loop_
_symmetry_equiv_pos_as_xyz
x,y,z
1/2-x,1/2+y,1/2-z
-x,-y,-z
1/2+x,1/2-y,1/2+z

loop_
_atom_site_label
_atom_site_type_symbol
_atom_site_fract_x
_atom_site_fract_y
_atom_site_fract_z
_atom_site_U_iso_or_equiv
_atom_site_adp_type
_atom_site_occupancy
_atom_site_calc_flag
_atom_site_refinement_flags
_atom_site_disorder_assembly
_atom_site_disorder_group
Rh1 Rh 0.18203(2) 0.230577(9) 0.769719(7) 0.01847(5) Uani 1.00 d . . .
Cl1 Cl 0.30596(5) 0.12093(3) 0.74515(2) 0.0280(1) Uani 1.00 d . . .
P1 P 0.28644(5) 0.22510(3) 0.85828(2) 0.0194(1) Uani 1.00 d . . .
P2 P 0.06957(5) 0.20411(3) 0.68319(2) 0.0223(1) Uani 1.00 d . . .
N1 N 0.1117(2) 0.39373(10) 0.76450(7) 0.0209(5) Uani 1.00 d . . .
N2 N -0.0069(2) 0.32435(10) 0.81941(7) 0.0211(5) Uani 1.00 d . . .
C1 C 0.0908(2) 0.3235(1) 0.78483(8) 0.0187(5) Uani 1.00 d . . .
C2 C -0.0306(2) 0.3903(1) 0.85150(9) 0.0224(6) Uani 1.00 d . . .
C3 C -0.0660(2) 0.3857(1) 0.90554(10) 0.0284(6) Uani 1.00 d . . .
C4 C -0.0775(2) 0.4541(2) 0.9353(1) 0.0354(7) Uani 1.00 d . . .
C5 C -0.0544(2) 0.5248(1) 0.9119(1) 0.0362(7) Uani 1.00 d . . .
C6 C -0.0200(2) 0.5290(1) 0.8579(1) 0.0294(6) Uani 1.00 d . . .
C7 C -0.0102(2) 0.4618(1) 0.82763(9) 0.0230(6) Uani 1.00 d . . .
C8 C 0.0228(2) 0.4579(1) 0.76872(9) 0.0237(6) Uani 1.00 d . . .
C9 C 0.2191(2) 0.4092(1) 0.73358(10) 0.0260(6) Uani 1.00 d . . .
C10 C 0.2726(2) 0.3100(1) 0.90551(9) 0.0233(6) Uani 1.00 d . . .
C11 C 0.2992(2) 0.2984(1) 0.96859(9) 0.0289(6) Uani 1.00 d . . .
C12 C 0.2679(2) 0.3722(1) 0.99954(10) 0.0353(7) Uani 1.00 d . . .
C13 C 0.3399(2) 0.4416(1) 0.9810(1) 0.0369(7) Uani 1.00 d . . .
C14 C 0.3152(2) 0.4531(1) 0.9183(1) 0.0348(7) Uani 1.00 d . . .
C15 C 0.3465(2) 0.3799(1) 0.88699(10) 0.0282(6) Uani 1.00 d . . .
C16 C 0.4535(2) 0.1991(1) 0.85795(9) 0.0252(6) Uani 1.00 d . . .
C17 C 0.5316(2) 0.1846(2) 0.9132(1) 0.0368(7) Uani 1.00 d . . .
C18 C 0.6550(2) 0.1456(2) 0.9026(1) 0.0474(9) Uani 1.00 d . . .
C19 C 0.7268(3) 0.1938(2) 0.8636(1) 0.0558(10) Uani 1.00 d . . .
C20 C 0.6488(3) 0.2123(2) 0.8094(1) 0.0471(9) Uani 1.00 d . . .
C21 C 0.5244(2) 0.2502(1) 0.8194(1) 0.0372(7) Uani 1.00 d . . .
C22 C 0.2292(2) 0.1457(1) 0.90192(9) 0.0242(6) Uani 1.00 d . . .
C23 C 0.0904(2) 0.1572(1) 0.90916(10) 0.0313(7) Uani 1.00 d . . .
C24 C 0.0440(3) 0.0960(2) 0.9483(1) 0.0426(8) Uani 1.00 d . . .
C25 C 0.0682(3) 0.0149(2) 0.9272(1) 0.0514(9) Uani 1.00 d . . .
C26 C 0.2040(3) 0.0030(1) 0.9193(1) 0.0472(9) Uani 1.00 d . . .
C27 C 0.2504(2) 0.0640(1) 0.8797(1) 0.0334(7) Uani 1.00 d . . .
C28 C -0.0629(2) 0.2602(1) 0.64793(10) 0.0303(6) Uani 1.00 d . . .
C29 C -0.0274(2) 0.3404(1) 0.6279(1) 0.0351(7) Uani 1.00 d . . .
C30 C -0.1385(3) 0.3802(2) 0.5948(1) 0.0508(9) Uani 1.00 d . . .
C31 C -0.2500(3) 0.3848(2) 0.6292(1) 0.063(1) Uani 1.00 d . . .
C32 C -0.2837(3) 0.3068(2) 0.6514(1) 0.060(1) Uani 1.00 d . . .
C33 C -0.1729(2) 0.2677(2) 0.6837(1) 0.0412(8) Uani 1.00 d . . .
C34 C 0.1768(2) 0.1925(1) 0.62710(9) 0.0226(6) Uani 1.00 d . . .
C35 C 0.2781(2) 0.2554(1) 0.63228(9) 0.0258(6) Uani 1.00 d . . .
C36 C 0.3777(2) 0.2411(1) 0.5923(1) 0.0330(7) Uani 1.00 d . . .
C37 C 0.3213(3) 0.2322(2) 0.5324(1) 0.0403(8) Uani 1.00 d . . .
C38 C 0.2231(3) 0.1689(1) 0.52772(10) 0.0355(7) Uani 1.00 d . . .
C39 C 0.1212(2) 0.1847(1) 0.56614(10) 0.0296(7) Uani 1.00 d . . .
C40 C 0.0053(2) 0.1037(1) 0.69152(10) 0.0299(7) Uani 1.00 d . . .
C41 C -0.0378(2) 0.0931(2) 0.7500(1) 0.0383(7) Uani 1.00 d . . .
C42 C -0.0696(3) 0.0083(2) 0.7613(1) 0.0468(9) Uani 1.00 d . . .
C43 C -0.1664(3) -0.0218(2) 0.7173(1) 0.0432(8) Uani 1.00 d . . .
C44 C -0.1247(2) -0.0113(1) 0.6591(1) 0.0385(7) Uani 1.00 d . . .
C45 C -0.0934(2) 0.0725(1) 0.6474(1) 0.0355(7) Uani 1.00 d . . .
H1 H -0.0108 0.2745 0.8376 0.0366 Uiso 1.00 calc . . .
H2 H -0.0820 0.3370 0.9218 0.0340 Uiso 1.00 calc . . .
H3 H -0.1016 0.4519 0.9722 0.0425 Uiso 1.00 calc . . .
H4 H -0.0621 0.5709 0.9329 0.0435 Uiso 1.00 calc . . .
H5 H -0.0033 0.5777 0.8418 0.0353 Uiso 1.00 calc . . .
H6 H 0.0601 0.5053 0.7591 0.0285 Uiso 1.00 calc . . .
H7 H -0.0501 0.4489 0.7441 0.0285 Uiso 1.00 calc . . .
H8 H 0.1913 0.4207 0.6958 0.0312 Uiso 1.00 calc . . .
H9 H 0.2714 0.3649 0.7349 0.0312 Uiso 1.00 calc . . .
H10 H 0.2644 0.4520 0.7499 0.0312 Uiso 1.00 calc . . .
H11 H 0.1876 0.3252 0.8999 0.0279 Uiso 1.00 calc . . .
H12 H 0.2497 0.2569 0.9801 0.0346 Uiso 1.00 calc . . .
H13 H 0.3849 0.2864 0.9772 0.0346 Uiso 1.00 calc . . .
H14 H 0.1812 0.3823 0.9924 0.0424 Uiso 1.00 calc . . .
H15 H 0.2882 0.3646 1.0385 0.0424 Uiso 1.00 calc . . .
H16 H 0.3144 0.4866 0.9996 0.0443 Uiso 1.00 calc . . .
H17 H 0.4265 0.4334 0.9904 0.0443 Uiso 1.00 calc . . .
H18 H 0.2297 0.4653 0.9094 0.0418 Uiso 1.00 calc . . .
H19 H 0.3652 0.4946 0.9072 0.0418 Uiso 1.00 calc . . .
H20 H 0.4331 0.3695 0.8942 0.0338 Uiso 1.00 calc . . .
H21 H 0.3266 0.3879 0.8481 0.0338 Uiso 1.00 calc . . .
H22 H 0.4512 0.1500 0.8402 0.0303 Uiso 1.00 calc . . .
H23 H 0.5485 0.2325 0.9318 0.0441 Uiso 1.00 calc . . .
H24 H 0.4869 0.1519 0.9360 0.0441 Uiso 1.00 calc . . .
H25 H 0.7044 0.1394 0.9372 0.0568 Uiso 1.00 calc . . .
H26 H 0.6378 0.0963 0.8861 0.0568 Uiso 1.00 calc . . .
H27 H 0.7516 0.2409 0.8818 0.0670 Uiso 1.00 calc . . .
H28 H 0.7986 0.1658 0.8554 0.0670 Uiso 1.00 calc . . .
H29 H 0.6943 0.2467 0.7881 0.0566 Uiso 1.00 calc . . .
H30 H 0.6326 0.1656 0.7891 0.0566 Uiso 1.00 calc . . .
H31 H 0.4755 0.2564 0.7846 0.0447 Uiso 1.00 calc . . .
H32 H 0.5396 0.2994 0.8363 0.0447 Uiso 1.00 calc . . .
H33 H 0.2736 0.1493 0.9379 0.0290 Uiso 1.00 calc . . .
H34 H 0.0788 0.2071 0.9244 0.0376 Uiso 1.00 calc . . .
H35 H 0.0437 0.1533 0.8737 0.0376 Uiso 1.00 calc . . .
H36 H 0.0865 0.1023 0.9845 0.0511 Uiso 1.00 calc . . .
H37 H -0.0429 0.1026 0.9502 0.0511 Uiso 1.00 calc . . .
H38 H 0.0440 -0.0217 0.9536 0.0617 Uiso 1.00 calc . . .
H39 H 0.0201 0.0073 0.8924 0.0617 Uiso 1.00 calc . . .
H40 H 0.2517 0.0067 0.9546 0.0566 Uiso 1.00 calc . . .
H41 H 0.2145 -0.0470 0.9040 0.0566 Uiso 1.00 calc . . .
H42 H 0.2061 0.0585 0.8438 0.0401 Uiso 1.00 calc . . .
H43 H 0.3369 0.0565 0.8770 0.0401 Uiso 1.00 calc . . .
H44 H -0.0925 0.2317 0.6155 0.0364 Uiso 1.00 calc . . .
H45 H -0.0002 0.3713 0.6594 0.0421 Uiso 1.00 calc . . .
H46 H 0.0384 0.3352 0.6045 0.0421 Uiso 1.00 calc . . .
H47 H -0.1149 0.4311 0.5853 0.0609 Uiso 1.00 calc . . .
H48 H -0.1614 0.3516 0.5617 0.0609 Uiso 1.00 calc . . .
H49 H -0.2303 0.4188 0.6599 0.0751 Uiso 1.00 calc . . .
H50 H -0.3195 0.4045 0.6063 0.0751 Uiso 1.00 calc . . .
H51 H -0.3477 0.3134 0.6755 0.0716 Uiso 1.00 calc . . .
H52 H -0.3132 0.2747 0.6209 0.0716 Uiso 1.00 calc . . .
H53 H -0.1970 0.2175 0.6947 0.0494 Uiso 1.00 calc . . .
H54 H -0.1476 0.2976 0.7160 0.0494 Uiso 1.00 calc . . .
H55 H 0.2197 0.1453 0.6354 0.0271 Uiso 1.00 calc . . .
H56 H 0.2404 0.3042 0.6240 0.0309 Uiso 1.00 calc . . .
H57 H 0.3167 0.2557 0.6695 0.0309 Uiso 1.00 calc . . .
H58 H 0.4337 0.2836 0.5943 0.0396 Uiso 1.00 calc . . .
H59 H 0.4218 0.1951 0.6032 0.0396 Uiso 1.00 calc . . .
H60 H 0.2838 0.2797 0.5201 0.0483 Uiso 1.00 calc . . .
H61 H 0.3853 0.2192 0.5095 0.0483 Uiso 1.00 calc . . .
H62 H 0.1865 0.1664 0.4902 0.0425 Uiso 1.00 calc . . .
H63 H 0.2617 0.1208 0.5378 0.0425 Uiso 1.00 calc . . .
H64 H 0.0634 0.1430 0.5633 0.0355 Uiso 1.00 calc . . .
H65 H 0.0795 0.2313 0.5549 0.0355 Uiso 1.00 calc . . .
H66 H 0.0746 0.0700 0.6904 0.0359 Uiso 1.00 calc . . .
H67 H 0.0269 0.1095 0.7771 0.0460 Uiso 1.00 calc . . .
H68 H -0.1098 0.1240 0.7530 0.0460 Uiso 1.00 calc . . .
H69 H 0.0038 -0.0221 0.7612 0.0562 Uiso 1.00 calc . . .
H70 H -0.1008 0.0046 0.7968 0.0562 Uiso 1.00 calc . . .
H71 H -0.1795 -0.0753 0.7237 0.0519 Uiso 1.00 calc . . .
H72 H -0.2421 0.0056 0.7196 0.0519 Uiso 1.00 calc . . .
H73 H -0.0528 -0.0422 0.6560 0.0462 Uiso 1.00 calc . . .
H74 H -0.1899 -0.0278 0.6324 0.0462 Uiso 1.00 calc . . .
H75 H -0.1668 0.1029 0.6475 0.0426 Uiso 1.00 calc . . .
H76 H -0.0627 0.0757 0.6117 0.0426 Uiso 1.00 calc . . .

loop_
_atom_site_aniso_label
_atom_site_aniso_U_11
_atom_site_aniso_U_22
_atom_site_aniso_U_33
_atom_site_aniso_U_12
_atom_site_aniso_U_13
_atom_site_aniso_U_23
Rh1 0.02196(10) 0.01713(9) 0.01658(10) 0.00016(7) 0.00316(6) -0.00151(7)
Cl1 0.0360(3) 0.0238(3) 0.0242(3) 0.0083(2) 0.0017(2) -0.0032(2)
P1 0.0208(3) 0.0196(3) 0.0180(3) -0.0010(2) 0.0036(2) -0.0004(2)
P2 0.0225(3) 0.0261(3) 0.0186(3) -0.0007(2) 0.0032(2) -0.0036(2)
N1 0.0232(10) 0.0191(9) 0.0215(10) 0.0011(7) 0.0077(8) -0.0010(7)
N2 0.0225(10) 0.0208(9) 0.0211(10) 0.0003(7) 0.0075(8) -0.0015(7)
C1 0.019(1) 0.022(1) 0.015(1) -0.0023(8) 0.0002(8) -0.0025(8)
C2 0.017(1) 0.028(1) 0.022(1) -0.0003(9) 0.0025(9) -0.0029(9)
C3 0.026(1) 0.034(1) 0.026(1) 0.0001(10) 0.0067(10) 0.0006(10)
C4 0.031(1) 0.052(2) 0.025(1) 0.004(1) 0.011(1) -0.010(1)
C5 0.035(1) 0.040(1) 0.035(1) 0.002(1) 0.009(1) -0.017(1)
C6 0.025(1) 0.028(1) 0.035(1) 0.0010(9) 0.004(1) -0.006(1)
C7 0.018(1) 0.025(1) 0.026(1) 0.0024(9) 0.0034(9) -0.0041(9)
C8 0.027(1) 0.019(1) 0.025(1) 0.0016(9) 0.0054(10) 0.0008(9)
C9 0.029(1) 0.023(1) 0.027(1) -0.0016(9) 0.0103(10) -0.0016(9)
C10 0.025(1) 0.024(1) 0.021(1) 0.0013(9) 0.0009(9) -0.0043(9)
C11 0.033(1) 0.033(1) 0.021(1) 0.002(1) 0.003(1) -0.0032(10)
C12 0.042(2) 0.042(1) 0.021(1) 0.009(1) -0.001(1) -0.011(1)
C13 0.042(2) 0.033(1) 0.035(1) 0.008(1) -0.005(1) -0.013(1)
C14 0.042(2) 0.025(1) 0.036(1) 0.001(1) -0.003(1) -0.006(1)
C15 0.034(1) 0.025(1) 0.025(1) -0.0027(10) 0.002(1) -0.0024(9)
C16 0.022(1) 0.027(1) 0.027(1) 0.0015(9) 0.0050(10) -0.0035(10)
C17 0.026(1) 0.049(2) 0.035(1) 0.003(1) 0.001(1) -0.007(1)
C18 0.028(1) 0.068(2) 0.044(2) 0.012(1) -0.006(1) -0.008(1)
C19 0.027(2) 0.075(2) 0.067(2) 0.001(1) 0.009(1) -0.019(2)
C20 0.033(2) 0.057(2) 0.055(2) -0.002(1) 0.022(1) -0.003(1)
C21 0.032(1) 0.036(1) 0.045(2) -0.004(1) 0.014(1) -0.000(1)
C22 0.026(1) 0.027(1) 0.020(1) -0.0016(9) 0.0032(9) 0.0029(9)
C23 0.028(1) 0.037(1) 0.029(1) -0.005(1) 0.005(1) 0.004(1)
C24 0.039(2) 0.055(2) 0.036(2) -0.010(1) 0.013(1) 0.011(1)
C25 0.069(2) 0.047(2) 0.040(2) -0.028(1) 0.013(1) 0.011(1)
C26 0.077(2) 0.027(1) 0.040(2) -0.007(1) 0.017(1) 0.006(1)
C27 0.045(2) 0.025(1) 0.031(1) -0.003(1) 0.010(1) 0.005(1)
C28 0.026(1) 0.041(1) 0.023(1) 0.006(1) -0.0018(10) -0.008(1)
C29 0.037(1) 0.040(1) 0.028(1) 0.015(1) -0.000(1) -0.005(1)
C30 0.058(2) 0.049(2) 0.042(2) 0.026(1) -0.010(1) -0.004(1)
C31 0.053(2) 0.083(2) 0.048(2) 0.043(2) -0.015(2) -0.016(2)
C32 0.031(2) 0.090(3) 0.057(2) 0.020(2) -0.003(1) -0.021(2)
C33 0.028(1) 0.058(2) 0.038(2) 0.007(1) 0.003(1) -0.012(1)
C34 0.026(1) 0.023(1) 0.019(1) 0.0020(9) 0.0051(9) -0.0019(9)
C35 0.028(1) 0.028(1) 0.021(1) 0.0013(9) 0.0046(9) 0.0006(9)
C36 0.034(1) 0.035(1) 0.032(1) -0.000(1) 0.011(1) 0.000(1)
C37 0.048(2) 0.046(2) 0.029(1) -0.001(1) 0.019(1) 0.001(1)
C38 0.050(2) 0.038(1) 0.020(1) 0.002(1) 0.008(1) -0.004(1)
C39 0.036(1) 0.030(1) 0.023(1) -0.002(1) 0.003(1) -0.0037(10)
C40 0.030(1) 0.033(1) 0.027(1) -0.004(1) 0.002(1) -0.002(1)
C41 0.039(2) 0.048(2) 0.028(1) -0.018(1) 0.006(1) -0.002(1)
C42 0.044(2) 0.055(2) 0.042(2) -0.016(1) 0.004(1) 0.010(1)
C43 0.041(2) 0.041(2) 0.049(2) -0.016(1) 0.006(1) 0.002(1)
C44 0.038(2) 0.034(1) 0.043(2) -0.007(1) 0.001(1) -0.008(1)
C45 0.032(1) 0.040(1) 0.034(1) -0.004(1) 0.002(1) -0.003(1)

loop_
_geom_bond_atom_site_label_1
_geom_bond_atom_site_label_2
_geom_bond_distance
_geom_bond_site_symmetry_1
_geom_bond_site_symmetry_2
_geom_bond_publ_flag
RH1 CL1 2.4237(5) . . yes
RH1 P1 2.3126(6) . . yes
RH1 P2 2.3496(6) . . yes
RH1 C1 1.936(2) . . yes
P1 C10 1.870(2) . . yes
P1 C16 1.857(2) . . yes
P1 C22 1.867(2) . . yes
P2 C28 1.862(2) . . yes
P2 C34 1.870(2) . . yes
P2 C40 1.886(2) . . yes
N1 C1 1.335(3) . . yes
N1 C8 1.475(3) . . yes
N1 C9 1.460(3) . . yes
N2 C1 1.403(3) . . yes
N2 C2 1.413(3) . . yes
C2 C3 1.391(3) . . yes
C2 C7 1.388(3) . . yes
C3 C4 1.392(3) . . yes
C4 C5 1.378(4) . . yes
C5 C6 1.387(3) . . yes
C6 C7 1.380(3) . . yes
C7 C8 1.495(3) . . yes
C10 C11 1.529(3) . . yes
C10 C15 1.536(3) . . yes
C11 C12 1.531(3) . . yes
C12 C13 1.518(4) . . yes
C13 C14 1.517(3) . . yes
C14 C15 1.527(3) . . yes
C16 C17 1.524(3) . . yes
C16 C21 1.536(3) . . yes
C17 C18 1.534(3) . . yes
C18 C19 1.519(4) . . yes
C19 C20 1.516(4) . . yes
C20 C21 1.532(4) . . yes
C22 C23 1.536(3) . . yes
C22 C27 1.534(3) . . yes
C23 C24 1.531(3) . . yes
C24 C25 1.521(4) . . yes
C25 C26 1.509(4) . . yes
C26 C27 1.536(3) . . yes
C28 C29 1.527(4) . . yes
C28 C33 1.536(3) . . yes
C29 C30 1.535(4) . . yes
C30 C31 1.526(4) . . yes
C31 C32 1.506(5) . . yes
C32 C33 1.519(4) . . yes
C34 C35 1.536(3) . . yes
C34 C39 1.535(3) . . yes
C35 C36 1.528(3) . . yes
C36 C37 1.515(4) . . yes
C37 C38 1.518(4) . . yes
C38 C39 1.526(3) . . yes
C40 C41 1.534(3) . . yes
C40 C45 1.527(3) . . yes
C41 C42 1.535(4) . . yes
C42 C43 1.506(4) . . yes
C43 C44 1.520(4) . . yes
C44 C45 1.519(3) . . yes
N2 H1 0.968 . . no
C3 H2 0.950 . . no
C4 H3 0.950 . . no
C5 H4 0.950 . . no
C6 H5 0.950 . . no
C8 H6 0.950 . . no
C8 H7 0.950 . . no
C9 H8 0.950 . . no
C9 H9 0.950 . . no
C9 H10 0.950 . . no
C10 H11 0.950 . . no
C11 H12 0.950 . . no
C11 H13 0.950 . . no
C12 H14 0.950 . . no
C12 H15 0.950 . . no
C13 H16 0.950 . . no
C13 H17 0.950 . . no
C14 H18 0.950 . . no
C14 H19 0.950 . . no
C15 H20 0.950 . . no
C15 H21 0.950 . . no
C16 H22 0.950 . . no
C17 H23 0.950 . . no
C17 H24 0.950 . . no
C18 H25 0.950 . . no
C18 H26 0.950 . . no
C19 H27 0.950 . . no
C19 H28 0.950 . . no
C20 H29 0.950 . . no
C20 H30 0.950 . . no
C21 H31 0.950 . . no
C21 H32 0.950 . . no
C22 H33 0.950 . . no
C23 H34 0.950 . . no
C23 H35 0.950 . . no
C24 H36 0.950 . . no
C24 H37 0.950 . . no
C25 H38 0.950 . . no
C25 H39 0.950 . . no
C26 H40 0.950 . . no
C26 H41 0.950 . . no
C27 H42 0.950 . . no
C27 H43 0.950 . . no
C28 H44 0.950 . . no
C29 H45 0.950 . . no
C29 H46 0.950 . . no
C30 H47 0.950 . . no
C30 H48 0.950 . . no
C31 H49 0.950 . . no
C31 H50 0.950 . . no
C32 H51 0.950 . . no
C32 H52 0.950 . . no
C33 H53 0.950 . . no
C33 H54 0.950 . . no
C34 H55 0.950 . . no
C35 H56 0.950 . . no
C35 H57 0.950 . . no
C36 H58 0.950 . . no
C36 H59 0.950 . . no
C37 H60 0.950 . . no
C37 H61 0.950 . . no
C38 H62 0.950 . . no
C38 H63 0.950 . . no
C39 H64 0.950 . . no
C39 H65 0.950 . . no
C40 H66 0.950 . . no
C41 H67 0.950 . . no
C41 H68 0.950 . . no
C42 H69 0.950 . . no
C42 H70 0.950 . . no
C43 H71 0.950 . . no
C43 H72 0.950 . . no
C44 H73 0.950 . . no
C44 H74 0.950 . . no
C45 H75 0.950 . . no
C45 H76 0.950 . . no
